data_7214796
loop_
_publ_author_name
'Su, Qing'
'He, Mina'
'Wu, Qiaolin'
'Gao, Wei'
'Xu, Hai'
'Ye, Ling'
'Mu, Ying'

_publ_section_title
;
 The supramolecular assemblies of 7-amino-2,4-dimethylquinolinium salts
 and the effect of a variety of anions on their luminescent properties
;
_journal_issue 21
_journal_name_full CrystEngComm
_journal_page_first 7275
_journal_paper_doi 10.1039/c2ce25883h
_journal_volume 14
_journal_year 2012
_chemical_formula_sum 'C13 H19 Cl N2 O S'
_chemical_formula_weight 286.81
_chemical_name_systematic
;
?
;
_space_group_IT_number 14
_symmetry_cell_setting monoclinic
_symmetry_space_group_name_Hall '-P 2yn'
_symmetry_space_group_name_H-M 'P 1 21/n 1'
_atom_sites_solution_hydrogens geom
_atom_sites_solution_primary direct
_atom_sites_solution_secondary difmap
_audit_creation_method SHELXL-97
_cell_angle_alpha 90.00
_cell_angle_beta 99.88(3)
_cell_angle_gamma 90.00
_cell_formula_units_Z 4
_cell_length_a 6.9883(14)
_cell_length_b 17.034(3)
_cell_length_c 12.698(3)
_cell_measurement_reflns_used 9834
_cell_measurement_temperature 293(2)
_cell_measurement_theta_max 27.48
_cell_measurement_theta_min 2.02
_cell_volume 1489.1(5)
_computing_cell_refinement RAPID-AUTO
_computing_data_collection RAPID-AUTO
_computing_data_reduction RAPID-AUTO
_computing_molecular_graphics SHELXTL-XP
_computing_publication_material SHELXTL
_computing_structure_refinement 'SHELXL-97 (Sheldrick, 2008)'
_computing_structure_solution 'SHELXS-97 (Sheldrick, 2008)'
_diffrn_ambient_temperature 293(2)
_diffrn_detector_area_resol_mean 0
_diffrn_measured_fraction_theta_full 0.999
_diffrn_measured_fraction_theta_max 0.999
_diffrn_measurement_device_type 'Rigaku RAXIS-RAPID'
_diffrn_measurement_method '\w scans'
_diffrn_radiation_monochromator graphite
_diffrn_radiation_source 'fine-focus sealed tube'
_diffrn_radiation_type MoK\a
_diffrn_radiation_wavelength 0.71073
_diffrn_reflns_av_R_equivalents 0.0000
_diffrn_reflns_av_sigmaI/netI 0.0359
_diffrn_reflns_limit_h_max 9
_diffrn_reflns_limit_h_min 0
_diffrn_reflns_limit_k_max 22
_diffrn_reflns_limit_k_min 0
_diffrn_reflns_limit_l_max 16
_diffrn_reflns_limit_l_min -16
_diffrn_reflns_number 3411
_diffrn_reflns_theta_full 27.48
_diffrn_reflns_theta_max 27.48
_diffrn_reflns_theta_min 2.02
_diffrn_standards_decay_% 0
_diffrn_standards_interval_count 0
_diffrn_standards_interval_time 0
_diffrn_standards_number 0
_exptl_absorpt_coefficient_mu 0.388
_exptl_absorpt_correction_T_max 0.9590
_exptl_absorpt_correction_T_min 0.8346
_exptl_absorpt_correction_type multi-scan
_exptl_absorpt_process_details 'ABSCOR (Higashi, 1995)'
_exptl_crystal_colour yellow
_exptl_crystal_density_diffrn 1.279
_exptl_crystal_density_method 'not measured'
_exptl_crystal_description block
_exptl_crystal_F_000 608
_exptl_crystal_size_max 0.48
_exptl_crystal_size_mid 0.12
_exptl_crystal_size_min 0.11
_refine_diff_density_max 0.338
_refine_diff_density_min -0.280
_refine_diff_density_rms 0.068
_refine_ls_extinction_coef 0.011(2)
_refine_ls_extinction_expression Fc^*^=kFc[1+0.001xFc^2^\l^3^/sin(2\q)]^-1/4^
_refine_ls_extinction_method SHELXL
_refine_ls_goodness_of_fit_ref 0.937
_refine_ls_hydrogen_treatment mixed
_refine_ls_matrix_type full
_refine_ls_number_parameters 218
_refine_ls_number_reflns 3411
_refine_ls_number_restraints 0
_refine_ls_restrained_S_all 0.937
_refine_ls_R_factor_all 0.0757
_refine_ls_R_factor_gt 0.0452
_refine_ls_shift/su_max 0.000
_refine_ls_shift/su_mean 0.000
_refine_ls_structure_factor_coef Fsqd
_refine_ls_weighting_details 'calc w=1/[\s^2^(Fo^2^)+(0.0824P)^2^+0.0000P] where P=(Fo^2^+2Fc^2^)/3'
_refine_ls_weighting_scheme calc
_refine_ls_wR_factor_gt 0.1211
_refine_ls_wR_factor_ref 0.1349
_reflns_number_gt 2156
_reflns_number_total 3411
_reflns_threshold_expression >2sigma(I)
_cod_data_source_file c2ce25883h.txt
_cod_data_source_block 2
_cod_depositor_comments
;
The following automatic conversions were performed:

'_symmetry_cell_setting' value 'Monoclinic' changed to 'monoclinic'
according to
/usr/data/users/saulius/automatic-downloads/retrospective/RSC/lib/dictionaries/cif_core.dic
dictionary named 'cif_core.dic' version 2.4.2 from 2011-04-26.

Automatic conversion script
Id: cif_fix_values 2281 2013-09-26 08:29:07Z andrius 
;
_cod_original_sg_symbol_H-M 'P2(1)/n '
_cod_database_code 7214796

loop_
_symmetry_equiv_pos_as_xyz
'x, y, z'
'-x+1/2, y+1/2, -z+1/2'
'-x, -y, -z'
'x-1/2, -y-1/2, z-1/2'

loop_
_atom_site_label
_atom_site_type_symbol
_atom_site_fract_x
_atom_site_fract_y
_atom_site_fract_z
_atom_site_U_iso_or_equiv
_atom_site_adp_type
_atom_site_occupancy
_atom_site_symmetry_multiplicity
_atom_site_calc_flag
_atom_site_refinement_flags
Cl1 Cl 0.19540(15) 0.21216(4) 0.16994(6) 0.0986(3) Uani 1 1 d .
S1 S 0.26131(11) 0.07626(4) 0.51350(5) 0.0696(2) Uani 1 1 d .
O1 O 0.2021(4) 0.01370(13) 0.4345(2) 0.1191(9) Uani 1 1 d .
N1 N 0.2764(2) 0.58673(10) 0.50370(14) 0.0465(4) Uani 1 1 d .
N2 N 0.2421(4) 0.39993(14) 0.22008(17) 0.0687(6) Uani 1 1 d .
C1 C 0.2605(2) 0.51054(11) 0.46731(15) 0.0415(4) Uani 1 1 d .
C2 C 0.2412(3) 0.45021(11) 0.54158(15) 0.0450(4) Uani 1 1 d .
C3 C 0.2394(3) 0.47039(14) 0.64935(16) 0.0547(5) Uani 1 1 d .
C4 C 0.2550(3) 0.54869(15) 0.67783(18) 0.0588(6) Uani 1 1 d .
C5 C 0.2740(3) 0.60672(12) 0.60511(17) 0.0516(5) Uani 1 1 d .
C6 C 0.2630(3) 0.49492(11) 0.36009(15) 0.0461(4) Uani 1 1 d .
C7 C 0.2428(3) 0.41811(11) 0.32249(16) 0.0483(5) Uani 1 1 d .
C8 C 0.2247(3) 0.35685(12) 0.39714(18) 0.0519(5) Uani 1 1 d .
C9 C 0.2242(3) 0.37233(12) 0.50145(17) 0.0516(5) Uani 1 1 d .
C10 C 0.2205(6) 0.4082(2) 0.7300(2) 0.0795(8) Uani 1 1 d .
C11 C 0.2908(5) 0.69178(16) 0.6335(3) 0.0689(7) Uani 1 1 d .
C12 C 0.0662(5) 0.14391(18) 0.4986(3) 0.1041(10) Uani 1 1 d .
H12A H 0.0436 0.1641 0.4270 0.156 Uiso 1 1 calc R
H12B H 0.0979 0.1864 0.5483 0.156 Uiso 1 1 calc R
H12C H -0.0488 0.1179 0.5126 0.156 Uiso 1 1 calc R
C13 C 0.4315(4) 0.13605(18) 0.4625(2) 0.0809(7) Uani 1 1 d .
H13A H 0.5481 0.1066 0.4610 0.121 Uiso 1 1 calc R
H13B H 0.4611 0.1812 0.5075 0.121 Uiso 1 1 calc R
H13C H 0.3774 0.1527 0.3914 0.121 Uiso 1 1 calc R
H1 H 0.285(4) 0.6241(18) 0.453(2) 0.083(8) Uiso 1 1 d .
H2A H 0.266(4) 0.4371(19) 0.172(2) 0.091(9) Uiso 1 1 d .
H2B H 0.231(3) 0.3573(17) 0.2034(19) 0.060(7) Uiso 1 1 d .
H4 H 0.257(4) 0.5621(18) 0.751(2) 0.081(8) Uiso 1 1 d .
H6 H 0.280(3) 0.5353(13) 0.3152(16) 0.044(5) Uiso 1 1 d .
H8 H 0.216(3) 0.3055(14) 0.3733(17) 0.056(6) Uiso 1 1 d .
H9 H 0.216(3) 0.3308(13) 0.5469(16) 0.047(5) Uiso 1 1 d .
H10A H 0.229(5) 0.433(2) 0.789(3) 0.103(12) Uiso 1 1 d .
H10B H 0.103(4) 0.3775(18) 0.712(2) 0.094(10) Uiso 1 1 d .
H10C H 0.329(4) 0.3712(17) 0.7309(19) 0.074(8) Uiso 1 1 d .
H11A H 0.277(5) 0.723(2) 0.571(3) 0.114(12) Uiso 1 1 d .
H11B H 0.190(4) 0.7069(16) 0.676(2) 0.085(9) Uiso 1 1 d .
H11C H 0.407(4) 0.7038(17) 0.678(2) 0.088(9) Uiso 1 1 d .

loop_
_atom_site_aniso_label
_atom_site_aniso_U_11
_atom_site_aniso_U_22
_atom_site_aniso_U_33
_atom_site_aniso_U_23
_atom_site_aniso_U_13
_atom_site_aniso_U_12
Cl1 0.1748(8) 0.0450(3) 0.0672(4) -0.0138(3) -0.0040(4) 0.0045(4)
S1 0.1038(5) 0.0508(3) 0.0581(4) 0.0069(3) 0.0251(3) 0.0026(3)
O1 0.180(2) 0.0637(12) 0.1322(19) -0.0400(12) 0.0801(17) -0.0307(14)
N1 0.0475(9) 0.0401(9) 0.0509(10) -0.0002(7) 0.0061(7) 0.0005(7)
N2 0.1104(17) 0.0439(11) 0.0499(11) -0.0045(9) 0.0086(11) -0.0069(11)
C1 0.0369(9) 0.0368(9) 0.0504(10) 0.0027(8) 0.0065(7) 0.0012(7)
C2 0.0423(10) 0.0447(10) 0.0489(10) 0.0049(8) 0.0102(8) -0.0012(8)
C3 0.0520(12) 0.0623(13) 0.0515(12) 0.0056(10) 0.0140(9) -0.0023(10)
C4 0.0608(13) 0.0685(14) 0.0495(12) -0.0071(10) 0.0165(10) -0.0014(11)
C5 0.0456(11) 0.0507(11) 0.0587(12) -0.0080(10) 0.0097(9) 0.0020(9)
C6 0.0533(11) 0.0364(9) 0.0473(11) 0.0067(8) 0.0049(8) -0.0011(8)
C7 0.0524(11) 0.0419(10) 0.0483(11) 0.0009(8) 0.0018(8) -0.0008(8)
C8 0.0559(12) 0.0351(10) 0.0634(13) 0.0016(9) 0.0068(9) -0.0031(8)
C9 0.0584(12) 0.0416(10) 0.0556(12) 0.0110(9) 0.0120(9) -0.0025(9)
C10 0.109(3) 0.079(2) 0.0561(16) 0.0110(14) 0.0292(16) -0.0100(18)
C11 0.0761(18) 0.0549(14) 0.0755(18) -0.0175(13) 0.0128(15) -0.0007(12)
C12 0.100(2) 0.0588(16) 0.161(3) -0.0063(18) 0.042(2) -0.0007(16)
C13 0.0836(18) 0.0804(18) 0.0794(17) 0.0105(15) 0.0162(14) -0.0052(15)

loop_
_atom_type_symbol
_atom_type_description
_atom_type_scat_dispersion_real
_atom_type_scat_dispersion_imag
_atom_type_scat_source
C C 0.0033 0.0016 'International Tables Vol C Tables 4.2.6.8 and 6.1.1.4'
H H 0.0000 0.0000 'International Tables Vol C Tables 4.2.6.8 and 6.1.1.4'
N N 0.0061 0.0033 'International Tables Vol C Tables 4.2.6.8 and 6.1.1.4'
O O 0.0106 0.0060 'International Tables Vol C Tables 4.2.6.8 and 6.1.1.4'
S S 0.1246 0.1234 'International Tables Vol C Tables 4.2.6.8 and 6.1.1.4'
Cl Cl 0.1484 0.1585 'International Tables Vol C Tables 4.2.6.8 and 6.1.1.4'

loop_
_geom_angle_atom_site_label_1
_geom_angle_atom_site_label_2
_geom_angle_atom_site_label_3
_geom_angle
O1 S1 C13 107.16(13)
O1 S1 C12 106.06(17)
C13 S1 C12 98.04(15)
C5 N1 C1 123.44(18)
C5 N1 H1 120.9(18)
C1 N1 H1 115.6(18)
C7 N2 H2A 121.1(19)
C7 N2 H2B 118.5(19)
H2A N2 H2B 120(3)
N1 C1 C6 119.72(17)
N1 C1 C2 118.17(18)
C6 C1 C2 122.11(18)
C3 C2 C1 119.07(19)
C3 C2 C9 124.14(18)
C1 C2 C9 116.79(18)
C4 C3 C2 118.4(2)
C4 C3 C10 121.2(2)
C2 C3 C10 120.5(2)
C5 C4 C3 122.1(2)
C5 C4 H4 119.6(19)
C3 C4 H4 118.3(18)
N1 C5 C4 118.9(2)
N1 C5 C11 117.8(2)
C4 C5 C11 123.3(2)
C1 C6 C7 119.89(18)
C1 C6 H6 119.4(13)
C7 C6 H6 120.7(13)
N2 C7 C6 122.35(19)
N2 C7 C8 119.36(19)
C6 C7 C8 118.29(19)
C9 C8 C7 121.53(19)
C9 C8 H8 119.6(14)
C7 C8 H8 118.8(14)
C8 C9 C2 121.36(18)
C8 C9 H9 118.4(13)
C2 C9 H9 120.2(13)
C3 C10 H10A 104(2)
C3 C10 H10B 113.1(17)
H10A C10 H10B 114(3)
C3 C10 H10C 107.7(15)
H10A C10 H10C 112(3)
H10B C10 H10C 106(2)
C5 C11 H11A 111(2)
C5 C11 H11B 110.4(16)
H11A C11 H11B 109(3)
C5 C11 H11C 112.7(18)
H11A C11 H11C 110(3)
H11B C11 H11C 104(2)
S1 C12 H12A 109.5
S1 C12 H12B 109.5
H12A C12 H12B 109.5
S1 C12 H12C 109.5
H12A C12 H12C 109.5
H12B C12 H12C 109.5
S1 C13 H13A 109.5
S1 C13 H13B 109.5
H13A C13 H13B 109.5
S1 C13 H13C 109.5
H13A C13 H13C 109.5
H13B C13 H13C 109.5

loop_
_geom_bond_atom_site_label_1
_geom_bond_atom_site_label_2
_geom_bond_distance
S1 O1 1.474(2)
S1 C13 1.770(3)
S1 C12 1.771(3)
N1 C5 1.335(3)
N1 C1 1.376(2)
N1 H1 0.91(3)
N2 C7 1.336(3)
N2 H2A 0.91(3)
N2 H2B 0.76(3)
C1 C6 1.390(3)
C1 C2 1.417(3)
C2 C3 1.413(3)
C2 C9 1.419(3)
C3 C4 1.381(3)
C3 C10 1.495(3)
C4 C5 1.375(3)
C4 H4 0.95(3)
C5 C11 1.493(3)
C6 C7 1.392(3)
C6 H6 0.91(2)
C7 C8 1.430(3)
C8 C9 1.351(3)
C8 H8 0.92(2)
C9 H9 0.92(2)
C10 H10A 0.85(3)
C10 H10B 0.97(3)
C10 H10C 0.98(3)
C11 H11A 0.95(4)
C11 H11B 1.00(3)
C11 H11C 0.92(3)
C12 H12A 0.9600
C12 H12B 0.9600
C12 H12C 0.9600
C13 H13A 0.9600
C13 H13B 0.9600
C13 H13C 0.9600

loop_
_geom_hbond_atom_site_label_D
_geom_hbond_atom_site_label_H
_geom_hbond_atom_site_label_A
_geom_hbond_distance_DH
_geom_hbond_distance_HA
_geom_hbond_distance_DA
_geom_hbond_angle_DHA
_geom_hbond_site_symmetry_A
C8 H8 Cl1 0.92(2) 3.01(2) 3.773(2) 140.4(17) .
C12 H12C O1 0.96 2.62 3.463(4) 146.5 3_556
C13 H13A O1 0.96 2.87 3.692(4) 144.6 3_656
N2 H2B Cl1 0.76(3) 2.51(3) 3.267(3) 174(2) .
N2 H2A O1 0.91(3) 1.92(3) 2.832(3) 176(3) 2
N1 H1 Cl1 0.91(3) 2.19(3) 3.1007(19) 179(3) 2
